data_4124210
loop_
_publ_author_name
'Zeng, Zebing'
'Lee, Sangsu'
'Son, Minjung'
'Fukuda, Kotaro'
'Burrezo, Paula Mayorga'
'Zhu, Xiaojian'
'Qi, Qingbiao'
'Li, Run-Wei'
'Navarrete, Juan T L\'opez'
'Ding, Jun'
'Casado, Juan'
'Nakano, Masayoshi'
'Kim, Dongho'
'Wu, Jishan'

_publ_section_title
;
 Push-Pull Type Oligo(N-annulated perylene)quinodimethanes: Chain Length
 and Solvent-Dependent Ground States and Physical Properties.
;
_journal_issue 26
_journal_name_full 'Journal of the American Chemical Society'
_journal_page_first 8572
_journal_page_last 8583
_journal_paper_doi 10.1021/jacs.5b04156
_journal_volume 137
_journal_year 2015
_chemical_formula_sum 'C49 H47 N5 O2'
_chemical_formula_weight 737.91
_chemical_name_systematic
; 
 ? 
;
_space_group_crystal_system monoclinic
_space_group_IT_number 14
_space_group_name_Hall '-P 2yn'
_space_group_name_H-M_alt 'P 1 21/n 1'
_symmetry_space_group_name_Hall '-P 2yn'
_symmetry_space_group_name_H-M 'P 1 21/n 1'
_atom_sites_solution_hydrogens geom
_audit_creation_method SHELXL-2013
_cell_angle_alpha 90
_cell_angle_beta 96.883(4)
_cell_angle_gamma 90
_cell_formula_units_Z 4
_cell_length_a 17.8586(13)
_cell_length_b 8.3703(6)
_cell_length_c 26.813(2)
_cell_measurement_reflns_used 9961
_cell_measurement_temperature 100(2)
_cell_measurement_theta_max 66.42
_cell_measurement_theta_min 2.82
_cell_volume 3979.2(5)
_computing.cell_refinement 'APEX2 v2013.6--2 (Bruker AXS)'
_computing.data_collection 'APEX2 (Bruker AXS)'
_computing.data_reduction 'SAINT V8.32B (Bruker AXS Inc., 2013)'
_computing.molecular_graphics 'Bruker SHELXTL'
_computing.publication_material 'Bruker SHELXTL'
_computing.structure_refinement 'SHELXL--2013 (Sheldrick 2013)'
_computing.structure_solution 'SHELXS--97 (Sheldrick 2008)'

_diffrn_ambient_temperature 100(2)
_diffrn_measured_fraction_theta_full 0.998
_diffrn_measured_fraction_theta_max 0.998
_diffrn_measurement_device_type 'Bruker D8 Venture'
_diffrn_measurement_method '\f and \w scans'
_diffrn_radiation_type CuK\a
_diffrn_radiation_wavelength 1.54178
_diffrn_reflns_av_R_equivalents 0.0858
_diffrn_reflns_av_unetI/netI 0.0591
_diffrn_reflns_laue_measured_fraction_full 0.998
_diffrn_reflns_laue_measured_fraction_max 0.998
_diffrn_reflns_limit_h_max 21
_diffrn_reflns_limit_h_min -19
_diffrn_reflns_limit_k_max 9
_diffrn_reflns_limit_k_min -9
_diffrn_reflns_limit_l_max 31
_diffrn_reflns_limit_l_min -31
_diffrn_reflns_number 44174
_diffrn_reflns_point_group_measured_fraction_full 0.998
_diffrn_reflns_point_group_measured_fraction_max 0.998
_diffrn_reflns_theta_full 66.500
_diffrn_reflns_theta_max 66.593
_diffrn_reflns_theta_min 2.824
_diffrn_source 'Sealed Microfocusing Source'
_exptl_absorpt_coefficient_mu 0.594
_exptl_absorpt_correction_T_max 0.7528
_exptl_absorpt_correction_T_min 0.6194
_exptl_absorpt_correction_type multi-scan
_exptl_absorpt_process_details 'Sadabs, (Sheldrick 2012)'
_exptl_crystal_colour Dark_Red
_exptl_crystal_density_diffrn 1.232
_exptl_crystal_density_meas ?
_exptl_crystal_density_method 'Not Measured'
_exptl_crystal_description Needle
_exptl_crystal_F_000 1568
_exptl_crystal_size_max 0.260
_exptl_crystal_size_mid 0.070
_exptl_crystal_size_min 0.050
_refine_diff_density_max 0.450
_refine_diff_density_min -0.599
_refine_diff_density_rms 0.060
_refine_ls_extinction_method none
_refine_ls_goodness_of_fit_ref 1.025
_refine_ls_hydrogen_treatment constr
_refine_ls_matrix_type full
_refine_ls_number_parameters 537
_refine_ls_number_reflns 7004
_refine_ls_number_restraints 75
_refine_ls_restrained_S_all 1.036
_refine_ls_R_factor_all 0.0821
_refine_ls_R_factor_gt 0.0553
_refine_ls_shift/su_max 0.001
_refine_ls_shift/su_mean 0.000
_refine_ls_structure_factor_coef Fsqd
_refine_ls_weighting_details 'w=1/[\s^2^(Fo^2^)+(0.0781P)^2^+1.7579P] where P=(Fo^2^+2Fc^2^)/3'
_refine_ls_weighting_scheme calc
_refine_ls_wR_factor_gt 0.1325
_refine_ls_wR_factor_ref 0.1481
_reflns_Friedel_coverage 0.000
_reflns_number_gt 5166
_reflns_number_total 7004
_reflns_threshold_expression 'I > 2\s(I)'
_cod_data_source_file ja5b04156_si_002.cif
_cod_data_source_block E188
_cod_depositor_comments
;
The following automatic conversions were performed:

'_exptl_absorpt_correction_type' value 'Multi-scan' changed to
'multi-scan' according to
/usr/data/users/saulius/crontab/automatic-downloads/current/ACS/lib/dictionaries/cif_core.dic
dictionary named 'cif_core.dic' version 2.4.2 from 2011-04-26.

'_exptl_crystal_density_meas' value 'Not Measured' was changed to '?'
- the value is perceived as not measured.

Automatic conversion script
Id: cif_fix_values 3271 2015-04-21 07:52:19Z andrius 
;
_cod_database_code 4124210
_shelx_space_group_comment
; 
The symmetry employed for this shelxl refinement is uniquely defined 
by the following loop, which should always be used as a source of 
symmetry information in preference to the above space-group names. 
They are only intended as comments. 
;
_shelx_estimated_absorpt_t_min 0.861
_shelx_estimated_absorpt_t_max 0.971
_computing.bruker_data_scaling 'SADABS V2012/1 (Bruker AXS Inc.)'

_shelxl_version_number 2013-4

loop_
_space_group_symop_operation_xyz
'x, y, z'
'-x+1/2, y+1/2, -z+1/2'
'-x, -y, -z'
'x-1/2, -y-1/2, z-1/2'

loop_
_atom_site_label
_atom_site_type_symbol
_atom_site_fract_x
_atom_site_fract_y
_atom_site_fract_z
_atom_site_U_iso_or_equiv
_atom_site_adp_type
_atom_site_occupancy
_atom_site_site_symmetry_order
_atom_site_calc_flag
_atom_site_refinement_flags_posn
_atom_site_refinement_flags_adp
_atom_site_refinement_flags_occupancy
_atom_site_disorder_assembly
_atom_site_disorder_group
C46 C 0.9519(3) 0.7515(7) 0.5882(2) 0.0714(11) Uani 0.692(4) 1 d D U P A 1
H46A H 0.9360 0.8417 0.5655 0.086 Uiso 0.692(4) 1 calc R U P A 1
H46B H 0.9914 0.7911 0.6144 0.086 Uiso 0.692(4) 1 calc R U P A 1
C47 C 0.9846(3) 0.6197(6) 0.5584(2) 0.0756(11) Uani 0.692(4) 1 d D U P A 1
H47A H 0.9454 0.5822 0.5317 0.091 Uiso 0.692(4) 1 calc R U P A 1
H47B H 0.9991 0.5283 0.5810 0.091 Uiso 0.692(4) 1 calc R U P A 1
C48 C 1.0531(3) 0.6752(8) 0.5346(2) 0.0912(13) Uani 0.692(4) 1 d D U P A 1
H48A H 1.0386 0.7630 0.5112 0.137 Uiso 0.692(4) 1 calc R U P A 1
H48B H 1.0728 0.5862 0.5163 0.137 Uiso 0.692(4) 1 calc R U P A 1
H48C H 1.0921 0.7123 0.5609 0.137 Uiso 0.692(4) 1 calc R U P A 1
C46A C 0.9629(3) 0.7077(17) 0.5965(5) 0.0732(12) Uani 0.308(4) 1 d D U P A 2
H46C H 0.9989 0.7421 0.6255 0.088 Uiso 0.308(4) 1 calc R U P A 2
H46D H 0.9791 0.6013 0.5857 0.088 Uiso 0.308(4) 1 calc R U P A 2
C47A C 0.9661(5) 0.8255(14) 0.5537(4) 0.0751(11) Uani 0.308(4) 1 d D U P A 2
H47C H 0.9478 0.9309 0.5637 0.090 Uiso 0.308(4) 1 calc R U P A 2
H47D H 0.9322 0.7884 0.5240 0.090 Uiso 0.308(4) 1 calc R U P A 2
C48A C 1.0455(5) 0.8436(18) 0.5394(5) 0.0838(15) Uani 0.308(4) 1 d D U P A 2
H48D H 1.0817 0.7962 0.5657 0.126 Uiso 0.308(4) 1 calc R U P A 2
H48E H 1.0570 0.9572 0.5359 0.126 Uiso 0.308(4) 1 calc R U P A 2
H48F H 1.0491 0.7889 0.5075 0.126 Uiso 0.308(4) 1 calc R U P A 2
O1 O 0.62800(8) 0.81298(17) 0.69666(5) 0.0215(3) Uani 1 1 d . . . . .
O2 O 0.38344(7) 0.60037(17) 0.67690(5) 0.0208(3) Uani 1 1 d . . . . .
N1 N 0.49805(9) 0.7359(2) 0.63599(6) 0.0176(4) Uani 1 1 d . . . . .
N2 N 0.16556(16) 1.2367(4) 0.54612(10) 0.0705(9) Uani 1 1 d . . . . .
N3 N 0.23949(13) 1.0560(3) 0.69016(9) 0.0498(6) Uani 1 1 d . . . . .
N4 N 0.77007(12) 0.3242(3) 0.49093(8) 0.0417(5) Uani 1 1 d . . . . .
N5 N 0.75662(11) 0.3309(2) 0.64728(8) 0.0331(5) Uani 1 1 d . . . . .
C1 C 0.43928(11) 0.8253(2) 0.60959(7) 0.0184(4) Uani 1 1 d . . . . .
C2 C 0.37911(11) 0.9105(2) 0.62196(8) 0.0209(5) Uani 1 1 d . . . . .
H2 H 0.3702 0.9191 0.6561 0.025 Uiso 1 1 calc R U . . .
C3 C 0.32878(11) 0.9878(3) 0.58280(8) 0.0218(5) Uani 1 1 d . . . . .
C4 C 0.34301(11) 0.9816(3) 0.52915(8) 0.0212(5) Uani 1 1 d . . . . .
C5 C 0.40602(11) 0.8918(2) 0.51836(7) 0.0196(4) Uani 1 1 d . . . . .
C6 C 0.45021(11) 0.8182(2) 0.55819(7) 0.0187(4) Uani 1 1 d . . . . .
C7 C 0.51149(11) 0.7286(2) 0.55353(7) 0.0186(4) Uani 1 1 d . . . . .
C8 C 0.54386(11) 0.6740(2) 0.60125(7) 0.0179(4) Uani 1 1 d . . . . .
C9 C 0.60637(11) 0.5798(2) 0.60320(8) 0.0196(4) Uani 1 1 d . . . . .
H9 H 0.6298 0.5405 0.6345 0.023 Uiso 1 1 calc R U . . .
C10 C 0.63696(11) 0.5399(2) 0.55648(8) 0.0216(5) Uani 1 1 d . . . . .
C11 C 0.60178(11) 0.6018(2) 0.50709(8) 0.0213(5) Uani 1 1 d . . . . .
C12 C 0.53723(11) 0.6991(2) 0.50710(7) 0.0198(4) Uani 1 1 d . . . . .
C13 C 0.49591(12) 0.7708(2) 0.46450(7) 0.0215(5) Uani 1 1 d . . . . .
C14 C 0.52345(13) 0.7404(3) 0.41861(8) 0.0252(5) Uani 1 1 d . . . . .
H14 H 0.4990 0.7857 0.3885 0.030 Uiso 1 1 calc R U . . .
C15 C 0.58588(12) 0.6451(3) 0.41722(8) 0.0269(5) Uani 1 1 d . . . . .
H15 H 0.6030 0.6255 0.3856 0.032 Uiso 1 1 calc R U . . .
C16 C 0.62534(12) 0.5759(3) 0.45959(8) 0.0247(5) Uani 1 1 d . . . . .
H16 H 0.6682 0.5111 0.4564 0.030 Uiso 1 1 calc R U . . .
C17 C 0.30064(12) 1.0527(3) 0.48804(8) 0.0265(5) Uani 1 1 d . . . . .
H17 H 0.2572 1.1139 0.4927 0.032 Uiso 1 1 calc R U . . .
C18 C 0.32209(12) 1.0339(3) 0.43996(8) 0.0286(5) Uani 1 1 d . . . . .
H18 H 0.2928 1.0845 0.4125 0.034 Uiso 1 1 calc R U . . .
C19 C 0.38382(12) 0.9453(3) 0.43056(8) 0.0248(5) Uani 1 1 d . . . . .
H19 H 0.3959 0.9356 0.3971 0.030 Uiso 1 1 calc R U . . .
C20 C 0.42899(12) 0.8694(2) 0.46992(8) 0.0215(5) Uani 1 1 d . . . . .
C21 C 0.26641(12) 1.0658(3) 0.59797(8) 0.0263(5) Uani 1 1 d . . . . .
C22 C 0.21106(15) 1.1580(3) 0.56769(10) 0.0414(6) Uani 1 1 d . . . . .
C23 C 0.25255(13) 1.0612(3) 0.64922(9) 0.0334(6) Uani 1 1 d . . . . .
C24 C 0.69959(12) 0.4403(3) 0.56141(8) 0.0230(5) Uani 1 1 d . . . . .
C25 C 0.73820(12) 0.3803(3) 0.52167(9) 0.0278(5) Uani 1 1 d . . . . .
C26 C 0.73108(12) 0.3808(3) 0.60932(9) 0.0241(5) Uani 1 1 d . . . . .
C27 C 0.50469(11) 0.7104(2) 0.68905(7) 0.0172(4) Uani 1 1 d . . . . .
C28 C 0.44299(11) 0.6486(2) 0.71021(7) 0.0186(4) Uani 1 1 d . . . . .
C29 C 0.44486(12) 0.6394(2) 0.76219(7) 0.0218(5) Uani 1 1 d . . . . .
H29 H 0.4022 0.6011 0.7766 0.026 Uiso 1 1 calc R U . . .
C30 C 0.50919(12) 0.6862(3) 0.79293(8) 0.0231(5) Uani 1 1 d . . . . .
C31 C 0.57194(12) 0.7409(2) 0.77214(8) 0.0220(5) Uani 1 1 d . . . . .
H31 H 0.6164 0.7692 0.7934 0.026 Uiso 1 1 calc R U . . .
C32 C 0.56987(11) 0.7544(2) 0.72026(7) 0.0190(4) Uani 1 1 d . . . . .
C33 C 0.31299(11) 0.5690(3) 0.69631(8) 0.0244(5) Uani 1 1 d . . . . .
H33A H 0.2992 0.6607 0.7167 0.029 Uiso 1 1 calc R U . . .
H33B H 0.3178 0.4730 0.7180 0.029 Uiso 1 1 calc R U . . .
C34 C 0.25300(12) 0.5426(3) 0.65260(9) 0.0306(5) Uani 1 1 d . . . . .
H34A H 0.2689 0.4551 0.6313 0.037 Uiso 1 1 calc R U . . .
H34B H 0.2474 0.6408 0.6319 0.037 Uiso 1 1 calc R U . . .
C35 C 0.17703(13) 0.5002(3) 0.67006(10) 0.0340(6) Uani 1 1 d . . . . .
H35A H 0.1416 0.4687 0.6404 0.041 Uiso 1 1 calc R U . . .
H35B H 0.1840 0.4067 0.6928 0.041 Uiso 1 1 calc R U . . .
C36 C 0.14195(13) 0.6353(3) 0.69724(10) 0.0336(6) Uani 1 1 d . . . . .
H36A H 0.1290 0.7241 0.6734 0.040 Uiso 1 1 calc R U . . .
H36B H 0.1795 0.6757 0.7245 0.040 Uiso 1 1 calc R U . . .
C37 C 0.07109(13) 0.5836(3) 0.71959(9) 0.0307(5) Uani 1 1 d . . . . .
H37A H 0.0337 0.5433 0.6923 0.037 Uiso 1 1 calc R U . . .
H37B H 0.0841 0.4944 0.7433 0.037 Uiso 1 1 calc R U . . .
C38 C 0.03546(12) 0.7165(3) 0.74694(9) 0.0290(5) Uani 1 1 d . . . . .
H38A H 0.0231 0.8063 0.7233 0.035 Uiso 1 1 calc R U . . .
H38B H 0.0727 0.7558 0.7745 0.035 Uiso 1 1 calc R U . . .
C39 C -0.03562(12) 0.6663(3) 0.76867(9) 0.0275(5) Uani 1 1 d . . . . .
H39A H -0.0705 0.6150 0.7419 0.033 Uiso 1 1 calc R U . . .
H39B H -0.0222 0.5859 0.7953 0.033 Uiso 1 1 calc R U . . .
C40 C -0.07594(13) 0.8043(3) 0.79053(8) 0.0284(5) Uani 1 1 d . . . . .
H40A H -0.0424 0.8535 0.8179 0.043 Uiso 1 1 calc R U . . .
H40B H -0.1214 0.7647 0.8036 0.043 Uiso 1 1 calc R U . . .
H40C H -0.0901 0.8838 0.7643 0.043 Uiso 1 1 calc R U . . .
C41 C 0.69431(11) 0.8643(3) 0.72896(8) 0.0244(5) Uani 1 1 d . . . . .
H41A H 0.7139 0.7754 0.7512 0.029 Uiso 1 1 calc R U . . .
H41B H 0.6814 0.9544 0.7503 0.029 Uiso 1 1 calc R U . . .
C42 C 0.75331(12) 0.9161(3) 0.69646(8) 0.0255(5) Uani 1 1 d . . . . .
H42A H 0.7945 0.9714 0.7177 0.031 Uiso 1 1 calc R U . . .
H42B H 0.7304 0.9937 0.6712 0.031 Uiso 1 1 calc R U . . .
C43 C 0.78666(12) 0.7789(3) 0.66937(8) 0.0258(5) Uani 1 1 d . . . . .
H43A H 0.7470 0.7333 0.6445 0.031 Uiso 1 1 calc R U . . .
H43B H 0.8030 0.6941 0.6940 0.031 Uiso 1 1 calc R U . . .
C44 C 0.85370(13) 0.8280(3) 0.64247(9) 0.0323(6) Uani 1 1 d . . . . .
H44A H 0.8381 0.9169 0.6192 0.039 Uiso 1 1 calc R U . . .
H44B H 0.8944 0.8682 0.6677 0.039 Uiso 1 1 calc R U . . .
C45 C 0.88478(14) 0.6934(4) 0.61301(11) 0.0452(7) Uani 1 1 d D . . . .
H45A H 0.8450 0.6544 0.5870 0.054 Uiso 1 1 calc R U . A 1
H45B H 0.9004 0.6035 0.6359 0.054 Uiso 1 1 calc R U . A 1
C49 C 0.50995(14) 0.6814(3) 0.84941(8) 0.0334(6) Uani 1 1 d . . . . .
H49A H 0.4793 0.7693 0.8601 0.050 Uiso 1 1 calc R U . . .
H49B H 0.5619 0.6925 0.8655 0.050 Uiso 1 1 calc R U . . .
H49C H 0.4892 0.5793 0.8592 0.050 Uiso 1 1 calc R U . . .

loop_
_atom_site_aniso_label
_atom_site_aniso_U_11
_atom_site_aniso_U_22
_atom_site_aniso_U_33
_atom_site_aniso_U_23
_atom_site_aniso_U_13
_atom_site_aniso_U_12
C46 0.0500(17) 0.095(3) 0.077(2) -0.005(2) 0.0386(17) -0.0036(17)
C47 0.0538(17) 0.100(3) 0.081(2) -0.0050(19) 0.0410(17) 0.0023(17)
C48 0.068(2) 0.116(3) 0.098(3) 0.000(3) 0.050(2) 0.006(2)
C46A 0.0522(19) 0.097(3) 0.079(2) -0.006(2) 0.0391(19) -0.0020(19)
C47A 0.0544(19) 0.098(3) 0.080(2) -0.005(2) 0.0389(19) -0.0014(19)
C48A 0.063(3) 0.107(3) 0.091(3) 0.000(3) 0.045(2) -0.001(3)
O1 0.0177(7) 0.0269(8) 0.0195(7) 0.0001(6) 0.0002(6) -0.0035(6)
O2 0.0177(7) 0.0268(8) 0.0193(7) -0.0035(6) 0.0082(6) -0.0049(6)
N1 0.0178(8) 0.0223(9) 0.0134(9) 0.0002(7) 0.0042(7) 0.0003(7)
N2 0.0587(17) 0.098(2) 0.0545(16) 0.0098(15) 0.0057(14) 0.0449(17)
N3 0.0451(14) 0.0665(17) 0.0411(14) 0.0031(12) 0.0189(11) 0.0172(12)
N4 0.0370(12) 0.0469(13) 0.0435(13) -0.0051(11) 0.0145(10) 0.0082(10)
N5 0.0290(11) 0.0349(12) 0.0353(12) 0.0008(9) 0.0033(9) 0.0044(9)
C1 0.0183(10) 0.0210(11) 0.0158(10) -0.0003(8) 0.0018(8) -0.0049(8)
C2 0.0190(10) 0.0243(11) 0.0199(11) 0.0005(9) 0.0048(8) -0.0008(9)
C3 0.0201(11) 0.0209(11) 0.0244(11) 0.0009(9) 0.0027(9) -0.0048(9)
C4 0.0187(10) 0.0219(11) 0.0227(11) -0.0001(9) 0.0009(9) -0.0050(9)
C5 0.0190(10) 0.0201(11) 0.0193(10) 0.0011(8) 0.0007(8) -0.0079(9)
C6 0.0176(10) 0.0201(11) 0.0189(10) -0.0005(8) 0.0044(8) -0.0050(9)
C7 0.0188(10) 0.0198(10) 0.0178(10) -0.0016(8) 0.0044(8) -0.0047(8)
C8 0.0179(10) 0.0180(10) 0.0187(10) -0.0019(8) 0.0061(8) -0.0050(8)
C9 0.0198(10) 0.0197(10) 0.0194(10) -0.0001(8) 0.0035(8) -0.0040(9)
C10 0.0187(10) 0.0187(11) 0.0287(12) -0.0043(9) 0.0081(9) -0.0059(9)
C11 0.0223(11) 0.0200(11) 0.0225(11) -0.0057(9) 0.0071(9) -0.0071(9)
C12 0.0200(10) 0.0205(11) 0.0199(11) -0.0035(8) 0.0065(8) -0.0069(9)
C13 0.0264(11) 0.0211(11) 0.0172(11) -0.0033(8) 0.0038(9) -0.0099(9)
C14 0.0316(12) 0.0272(12) 0.0170(11) -0.0032(9) 0.0040(9) -0.0083(10)
C15 0.0317(12) 0.0302(12) 0.0197(11) -0.0068(9) 0.0070(9) -0.0062(10)
C16 0.0252(11) 0.0230(11) 0.0273(12) -0.0053(9) 0.0093(9) -0.0038(9)
C17 0.0213(11) 0.0288(12) 0.0283(12) 0.0020(10) -0.0024(9) -0.0012(9)
C18 0.0293(12) 0.0320(13) 0.0228(12) 0.0039(10) -0.0045(10) -0.0036(10)
C19 0.0293(12) 0.0282(12) 0.0158(10) -0.0011(9) -0.0015(9) -0.0084(10)
C20 0.0231(11) 0.0211(11) 0.0202(11) -0.0015(9) 0.0025(9) -0.0086(9)
C21 0.0215(11) 0.0293(12) 0.0284(12) 0.0029(10) 0.0044(9) 0.0030(9)
C22 0.0324(14) 0.0553(17) 0.0375(14) 0.0047(13) 0.0081(12) 0.0146(13)
C23 0.0267(13) 0.0397(14) 0.0352(14) 0.0007(11) 0.0102(11) 0.0115(11)
C24 0.0218(11) 0.0218(11) 0.0264(12) -0.0022(9) 0.0072(9) -0.0030(9)
C25 0.0238(11) 0.0280(12) 0.0327(13) -0.0022(10) 0.0080(10) -0.0002(10)
C26 0.0176(10) 0.0213(11) 0.0346(13) -0.0056(10) 0.0083(10) -0.0005(9)
C27 0.0203(10) 0.0174(10) 0.0142(10) 0.0007(8) 0.0035(8) 0.0024(8)
C28 0.0211(11) 0.0158(10) 0.0192(10) -0.0012(8) 0.0041(8) 0.0026(8)
C29 0.0269(11) 0.0197(11) 0.0205(11) 0.0022(8) 0.0093(9) 0.0033(9)
C30 0.0326(12) 0.0208(11) 0.0161(10) 0.0029(8) 0.0039(9) 0.0075(9)
C31 0.0240(11) 0.0210(11) 0.0200(11) -0.0006(8) -0.0009(9) 0.0053(9)
C32 0.0213(11) 0.0176(10) 0.0187(11) 0.0006(8) 0.0043(8) 0.0031(8)
C33 0.0186(11) 0.0301(12) 0.0266(12) -0.0008(9) 0.0118(9) -0.0012(9)
C34 0.0240(12) 0.0367(14) 0.0330(13) -0.0092(10) 0.0105(10) -0.0050(10)
C35 0.0232(12) 0.0345(13) 0.0459(15) -0.0125(11) 0.0106(11) -0.0042(10)
C36 0.0250(12) 0.0275(12) 0.0502(15) -0.0059(11) 0.0120(11) -0.0028(10)
C37 0.0238(12) 0.0237(12) 0.0459(14) -0.0046(10) 0.0096(10) -0.0022(10)
C38 0.0206(11) 0.0239(12) 0.0425(14) -0.0045(10) 0.0042(10) -0.0021(9)
C39 0.0232(11) 0.0251(12) 0.0351(13) -0.0027(10) 0.0070(10) -0.0018(9)
C40 0.0275(12) 0.0322(13) 0.0261(12) 0.0007(10) 0.0053(10) 0.0029(10)
C41 0.0203(11) 0.0269(12) 0.0246(11) -0.0017(9) -0.0033(9) 0.0010(9)
C42 0.0208(11) 0.0246(12) 0.0295(12) 0.0033(9) -0.0032(9) -0.0041(9)
C43 0.0198(11) 0.0264(12) 0.0306(12) 0.0033(10) 0.0001(9) -0.0013(9)
C44 0.0236(12) 0.0404(14) 0.0325(13) 0.0027(11) 0.0017(10) -0.0091(10)
C45 0.0316(14) 0.0593(18) 0.0474(16) -0.0063(14) 0.0150(12) -0.0080(13)
C49 0.0431(14) 0.0398(14) 0.0176(11) 0.0047(10) 0.0049(10) 0.0104(12)

loop_
_atom_type_symbol
_atom_type_description
_atom_type_scat_dispersion_real
_atom_type_scat_dispersion_imag
_atom_type_scat_source
C C 0.0181 0.0091 'International Tables Vol C Tables 4.2.6.8 and 6.1.1.4'
H H 0.0000 0.0000 'International Tables Vol C Tables 4.2.6.8 and 6.1.1.4'
N N 0.0311 0.0180 'International Tables Vol C Tables 4.2.6.8 and 6.1.1.4'
O O 0.0492 0.0322 'International Tables Vol C Tables 4.2.6.8 and 6.1.1.4'

loop_
_geom_angle_atom_site_label_1
_geom_angle_atom_site_label_2
_geom_angle_atom_site_label_3
_geom_angle
C47 C46 C45 111.8(4)
C46 C47 C48 112.2(4)
C47A C46A C45 113.0(6)
C46A C47A C48A 112.1(8)
C32 O1 C41 116.18(15)
C28 O2 C33 117.55(15)
C1 N1 C8 108.64(15)
C1 N1 C27 123.20(16)
C8 N1 C27 128.09(16)
C2 C1 N1 135.81(18)
C2 C1 C6 117.60(18)
N1 C1 C6 106.59(17)
C1 C2 C3 119.71(18)
C21 C3 C2 116.46(19)
C21 C3 C4 122.19(19)
C2 C3 C4 121.35(18)
C17 C4 C5 115.84(19)
C17 C4 C3 127.51(19)
C5 C4 C3 116.64(18)
C6 C5 C4 118.07(18)
C6 C5 C20 116.31(19)
C4 C5 C20 125.61(19)
C7 C6 C5 124.60(19)
C7 C6 C1 108.81(18)
C5 C6 C1 126.58(19)
C6 C7 C12 122.59(19)
C6 C7 C8 110.18(18)
C12 C7 C8 127.22(19)
C9 C8 N1 136.46(19)
C9 C8 C7 117.76(18)
N1 C8 C7 105.77(17)
C8 C9 C10 119.15(19)
C24 C10 C9 115.75(19)
C24 C10 C11 122.88(18)
C9 C10 C11 121.37(18)
C16 C11 C12 114.99(19)
C16 C11 C10 127.74(19)
C12 C11 C10 117.27(17)
C7 C12 C11 117.20(19)
C7 C12 C13 116.59(19)
C11 C12 C13 126.20(18)
C14 C13 C12 115.3(2)
C14 C13 C20 124.18(19)
C12 C13 C20 120.51(18)
C15 C14 C13 120.0(2)
C14 C15 C16 123.6(2)
C15 C16 C11 119.9(2)
C4 C17 C18 119.9(2)
C19 C18 C17 123.0(2)
C18 C19 C20 120.50(19)
C19 C20 C5 115.17(19)
C19 C20 C13 125.45(18)
C5 C20 C13 119.38(18)
C3 C21 C23 120.4(2)
C3 C21 C22 127.6(2)
C23 C21 C22 112.0(2)
N2 C22 C21 175.6(3)
N3 C23 C21 178.2(3)
C10 C24 C25 126.6(2)
C10 C24 C26 121.38(19)
C25 C24 C26 112.02(19)
N4 C25 C24 176.4(3)
N5 C26 C24 178.9(2)
C28 C27 C32 119.63(18)
C28 C27 N1 118.95(17)
C32 C27 N1 121.32(17)
O2 C28 C29 124.19(18)
O2 C28 C27 115.72(17)
C29 C28 C27 120.09(19)
C30 C29 C28 119.86(19)
C31 C30 C29 120.35(19)
C31 C30 C49 120.0(2)
C29 C30 C49 119.6(2)
C30 C31 C32 120.2(2)
O1 C32 C31 124.07(19)
O1 C32 C27 116.11(17)
C31 C32 C27 119.80(19)
O2 C33 C34 108.40(16)
C33 C34 C35 111.72(19)
C36 C35 C34 113.9(2)
C35 C36 C37 112.71(19)
C38 C37 C36 113.48(19)
C37 C38 C39 113.70(19)
C40 C39 C38 113.29(19)
O1 C41 C42 108.52(17)
C41 C42 C43 113.59(18)
C42 C43 C44 113.39(19)
C45 C44 C43 113.7(2)
C44 C45 C46A 120.0(6)
C44 C45 C46 110.3(3)

loop_
_geom_bond_atom_site_label_1
_geom_bond_atom_site_label_2
_geom_bond_distance
C46 C47 1.519(3)
C46 C45 1.519(3)
C47 C48 1.519(3)
C46A C47A 1.519(3)
C46A C45 1.519(3)
C47A C48A 1.519(3)
O1 C32 1.370(2)
O1 C41 1.446(2)
O2 C28 1.365(2)
O2 C33 1.442(2)
N1 C1 1.409(3)
N1 C8 1.410(2)
N1 C27 1.429(2)
N2 C22 1.147(3)
N3 C23 1.150(3)
N4 C25 1.156(3)
N5 C26 1.143(3)
C1 C2 1.363(3)
C1 C6 1.416(3)
C2 C3 1.450(3)
C3 C21 1.393(3)
C3 C4 1.491(3)
C4 C17 1.394(3)
C4 C5 1.412(3)
C5 C6 1.393(3)
C5 C20 1.421(3)
C6 C7 1.345(3)
C7 C12 1.400(3)
C7 C8 1.415(3)
C8 C9 1.363(3)
C9 C10 1.464(3)
C10 C24 1.388(3)
C10 C11 1.489(3)
C11 C16 1.405(3)
C11 C12 1.412(3)
C12 C13 1.416(3)
C13 C14 1.402(3)
C13 C20 1.474(3)
C14 C15 1.375(3)
C15 C16 1.389(3)
C17 C18 1.397(3)
C18 C19 1.377(3)
C19 C20 1.402(3)
C21 C23 1.426(3)
C21 C22 1.428(3)
C24 C25 1.428(3)
C24 C26 1.429(3)
C27 C28 1.398(3)
C27 C32 1.399(3)
C28 C29 1.392(3)
C29 C30 1.388(3)
C30 C31 1.388(3)
C30 C49 1.513(3)
C31 C32 1.392(3)
C33 C34 1.506(3)
C34 C35 1.529(3)
C35 C36 1.521(3)
C36 C37 1.526(3)
C37 C38 1.514(3)
C38 C39 1.518(3)
C39 C40 1.516(3)
C41 C42 1.509(3)
C42 C43 1.518(3)
C43 C44 1.527(3)
C44 C45 1.518(4)
